data_1504379
loop_
_publ_author_name
'Podsiad\/lo, Marcin'
'Katrusiak, Andrzej'

_publ_section_title
;
 Competing patterns of weak directional forces in pressure-frozen CH2ClI
 and CH2I2.
;
_journal_issue 17
_journal_name_full 'The journal of physical chemistry. B'
_journal_page_first 5355
_journal_page_last 5362
_journal_paper_doi 10.1021/jp8006574
_journal_volume 112
_journal_year 2008
_chemical_formula_moiety 'C1 H2 Cl1 I1'
_chemical_formula_sum 'C H2 Cl I'
_chemical_formula_weight 176.38
_chemical_melting_point 245
_chemical_name_common chloroiodomethane
_chemical_name_systematic
; 
chloroiodomethane, polymorph III
;
_space_group_IT_number 62
_symmetry_cell_setting orthorhombic
_symmetry_space_group_name_Hall '-P 2ac 2n'
_symmetry_space_group_name_H-M 'P n m a'
_atom_sites_solution_hydrogens geom
_atom_sites_solution_primary direct
_atom_sites_solution_secondary difmap
_audit_creation_method SHELXL-97
_cell_angle_alpha 90.00
_cell_angle_beta 90.00
_cell_angle_gamma 90.00
_cell_formula_units_Z 4
_cell_length_a 6.3026(13)
_cell_length_b 6.5131(13)
_cell_length_c 8.6599(17)
_cell_measurement_reflns_used 2077
_cell_measurement_temperature 295(2)
_cell_measurement_theta_max 29.55
_cell_measurement_theta_min 3.91
_cell_volume 355.48(12)
_computing_cell_refinement 'CrysAlisRED (Oxford Diffraction, 2004)'
_computing_data_collection 'CrysAlisCCD (Oxford Diffraction, 2004)'
_computing_data_reduction 'CrysAlisRED (Oxford Diffraction, 2004); REDSHABS (Katrusiak, A.  2003)'
_computing_molecular_graphics 'SHELXTL (Sheldrick, 1990)'
_computing_publication_material 'SHELXL--97 (Sheldrick, 1997)'
_computing_structure_refinement 'SHELXL--97 (Sheldrick, 1997)'
_computing_structure_solution 'SHELXS--97 (Sheldrick, 1997)'
_diffrn_ambient_environment 'diamond-anvil cell'
_diffrn_ambient_pressure 1290000
_diffrn_ambient_temperature 295(2)
_diffrn_measured_fraction_theta_full 0.395
_diffrn_measured_fraction_theta_max 0.395
_diffrn_measurement_device_type 'KM-4 CCD'
_diffrn_measurement_method '\f- and \w-scans'
_diffrn_radiation_monochromator graphite
_diffrn_radiation_source 'fine-focus sealed tube'
_diffrn_radiation_type MoK\a
_diffrn_radiation_wavelength 0.71073
_diffrn_reflns_av_R_equivalents 0.0477
_diffrn_reflns_av_sigmaI/netI 0.0160
_diffrn_reflns_limit_h_max 3
_diffrn_reflns_limit_h_min -3
_diffrn_reflns_limit_k_max 8
_diffrn_reflns_limit_k_min -8
_diffrn_reflns_limit_l_max 11
_diffrn_reflns_limit_l_min -11
_diffrn_reflns_number 2325
_diffrn_reflns_theta_full 29.55
_diffrn_reflns_theta_max 29.55
_diffrn_reflns_theta_min 3.91
_diffrn_standards_decay_% 0
_diffrn_standards_interval_count 0
_diffrn_standards_number 0
_exptl_absorpt_coefficient_mu 9.475
_exptl_absorpt_correction_T_max 0.44
_exptl_absorpt_correction_T_min 0.22
_exptl_absorpt_correction_type analytical
_exptl_absorpt_process_details
; 
 Correction for absorption of the diamond-anvil cell and the sample 
 were made using program REDSHABS (Katrusiak, A. (2003) REDSHABS. Adam
 Mickiewicz University Pozna\'n; Katrusiak, A. (2004) Z. Kristallogr.
 219, 461-467).
;
_exptl_crystal_colour colourless
_exptl_crystal_density_diffrn 3.296
_exptl_crystal_density_method 'not measured'
_exptl_crystal_description irregular
_exptl_crystal_F_000 312
_exptl_crystal_size_max 0.39
_exptl_crystal_size_mid 0.34
_exptl_crystal_size_min 0.08
_refine_diff_density_max 1.034
_refine_diff_density_min -1.502
_refine_diff_density_rms 0.138
_refine_ls_extinction_coef 0.031(6)
_refine_ls_extinction_expression Fc^*^=kFc[1+0.001xFc^2^\l^3^/sin(2\q)]^-1/4^
_refine_ls_extinction_method SHELXL
_refine_ls_goodness_of_fit_ref 1.139
_refine_ls_hydrogen_treatment mixed
_refine_ls_matrix_type full
_refine_ls_number_parameters 23
_refine_ls_number_reflns 212
_refine_ls_number_restraints 2
_refine_ls_restrained_S_all 1.133
_refine_ls_R_factor_all 0.0330
_refine_ls_R_factor_gt 0.0320
_refine_ls_shift/su_max 0.000
_refine_ls_shift/su_mean 0.000
_refine_ls_structure_factor_coef Fsqd
_refine_ls_weighting_details 'calc w=1/[\s^2^(Fo^2^)+(0.0593P)^2^+0.5286P] where P=(Fo^2^+2Fc^2^)/3'
_refine_ls_weighting_scheme calc
_refine_ls_wR_factor_gt 0.0839
_refine_ls_wR_factor_ref 0.0852
_reflns_number_gt 204
_reflns_number_total 212
_reflns_threshold_expression >2sigma(I)
_cod_data_source_file jp8006574-file003.cif
_cod_data_source_block cjm_1.29GPa
_cod_database_code 1504379

loop_
_symmetry_equiv_pos_as_xyz
'x, y, z'
'-x+1/2, -y, z+1/2'
'-x, y+1/2, -z'
'x+1/2, -y+1/2, -z+1/2'
'-x, -y, -z'
'x-1/2, y, -z-1/2'
'x, -y-1/2, z'
'-x-1/2, y-1/2, z-1/2'

loop_
_atom_site_label
_atom_site_type_symbol
_atom_site_fract_x
_atom_site_fract_y
_atom_site_fract_z
_atom_site_U_iso_or_equiv
_atom_site_adp_type
_atom_site_occupancy
_atom_site_symmetry_multiplicity
_atom_site_calc_flag
_atom_site_refinement_flags
I1 I 0.3971(2) 0.2500 -0.12375(7) 0.0480(10) Uani 1 2 d SD
Cl1 Cl -0.0630(10) 0.2500 0.0503(4) 0.051(3) Uani 1 2 d S
C1 C 0.223(3) 0.2500 0.0847(11) 0.043(10) Uani 1 2 d SD
H1 H 0.246(9) 0.391(4) 0.141(4) 0.051 Uiso 1 1 d D

loop_
_atom_site_aniso_label
_atom_site_aniso_U_11
_atom_site_aniso_U_22
_atom_site_aniso_U_33
_atom_site_aniso_U_23
_atom_site_aniso_U_13
_atom_site_aniso_U_12
I1 0.075(3) 0.0357(5) 0.0331(5) 0.000 0.0039(4) 0.000
Cl1 0.068(9) 0.0379(12) 0.0461(14) 0.000 0.018(2) 0.000
C1 0.06(3) 0.047(5) 0.025(3) 0.000 0.019(10) 0.000

loop_
_atom_type_symbol
_atom_type_description
_atom_type_scat_dispersion_real
_atom_type_scat_dispersion_imag
_atom_type_scat_source
C C 0.0033 0.0016 'International Tables Vol C Tables 4.2.6.8 and 6.1.1.4'
H H 0.0000 0.0000 'International Tables Vol C Tables 4.2.6.8 and 6.1.1.4'
Cl Cl 0.1484 0.1585 'International Tables Vol C Tables 4.2.6.8 and 6.1.1.4'
I I -0.4742 1.8119 'International Tables Vol C Tables 4.2.6.8 and 6.1.1.4'

loop_
_geom_angle_atom_site_label_1
_geom_angle_atom_site_label_2
_geom_angle_atom_site_label_3
_geom_angle
Cl1 C1 I1 112.0(6)
Cl1 C1 H1 102(3)
I1 C1 H1 108.7(8)

loop_
_geom_bond_atom_site_label_1
_geom_bond_atom_site_label_2
_geom_bond_distance
I1 C1 2.114(12)
Cl1 C1 1.82(2)
C1 H1 1.0500(2)
